data_7103047
loop_
_publ_author_name
'Field, Leslie D'
'Li, Hsiu L'
'Dalgarno, Scott J'
'Turner, Peter'

_publ_section_title
;
 The first side-on bound metal complex of diazene, HN[double bond]NH.
;
_journal_issue 14
_journal_name_full 'Chemical communications (Cambridge, England)'
_journal_page_first 1680
_journal_page_last 1682
_journal_paper_doi 10.1039/b802039f
_journal_year 2008
_chemical_formula_sum 'C12 H34 Fe N2 P4'
_chemical_formula_weight 386.16
_chemical_name_systematic
;
?
;
_space_group_IT_number 29
_symmetry_cell_setting orthorhombic
_symmetry_space_group_name_Hall 'P 2c -2ac'
_symmetry_space_group_name_H-M 'P c a 21'
_atom_sites_solution_hydrogens geom
_atom_sites_solution_primary direct
_atom_sites_solution_secondary difmap
_audit_creation_method SHELXL-97
_cell_angle_alpha 90.00
_cell_angle_beta 90.00
_cell_angle_gamma 90.00
_cell_formula_units_Z 8
_cell_length_a 18.053(2)
_cell_length_b 14.6836(17)
_cell_length_c 14.5977(17)
_cell_measurement_temperature 100(2)
_cell_volume 3869.7(8)
_computing_cell_refinement 'SAINT (Bruker, 1998)'
_computing_data_collection 'SMART (Bruker, 1998)'
_computing_data_reduction 'SAINT (Bruker, 1998)'
_computing_structure_refinement 'SHELXL-97 (Sheldrick, 1997)'
_computing_structure_solution 'SHELXS-97 (Sheldrick, 1990)'
_diffrn_ambient_temperature 100(2)
_diffrn_measured_fraction_theta_full 0.992
_diffrn_measured_fraction_theta_max 0.992
_diffrn_measurement_device_type 'Bruker Nonius X8Apex2'
_diffrn_radiation_monochromator graphite
_diffrn_radiation_source 'fine-focus sealed tube'
_diffrn_radiation_type MoK\a
_diffrn_radiation_wavelength 0.71073
_diffrn_reflns_av_R_equivalents 0.0903
_diffrn_reflns_av_sigmaI/netI 0.0764
_diffrn_reflns_limit_h_max 17
_diffrn_reflns_limit_h_min -20
_diffrn_reflns_limit_k_max 16
_diffrn_reflns_limit_k_min -16
_diffrn_reflns_limit_l_max 12
_diffrn_reflns_limit_l_min -16
_diffrn_reflns_number 25282
_diffrn_reflns_theta_full 23.29
_diffrn_reflns_theta_max 23.29
_diffrn_reflns_theta_min 1.39
_exptl_absorpt_coefficient_mu 1.102
_exptl_absorpt_correction_T_max 0.9470
_exptl_absorpt_correction_T_min 0.9170
_exptl_absorpt_correction_type multi-scan
_exptl_absorpt_process_details 'Bruker SADABS'
_exptl_crystal_colour Red
_exptl_crystal_density_diffrn 1.326
_exptl_crystal_density_method 'not measured'
_exptl_crystal_description Needle
_exptl_crystal_F_000 1648
_exptl_crystal_size_max 0.08
_exptl_crystal_size_mid 0.07
_exptl_crystal_size_min 0.05
_refine_diff_density_max 0.379
_refine_diff_density_min -0.426
_refine_diff_density_rms 0.083
_refine_ls_abs_structure_details 'Flack H D (1983), Acta Cryst. A39, 876-881'
_refine_ls_abs_structure_Flack 0.01(3)
_refine_ls_extinction_method none
_refine_ls_goodness_of_fit_ref 1.033
_refine_ls_hydrogen_treatment mixed
_refine_ls_matrix_type full
_refine_ls_number_parameters 371
_refine_ls_number_reflns 5088
_refine_ls_number_restraints 4
_refine_ls_restrained_S_all 1.033
_refine_ls_R_factor_all 0.0634
_refine_ls_R_factor_gt 0.0418
_refine_ls_shift/su_max 0.000
_refine_ls_shift/su_mean 0.000
_refine_ls_structure_factor_coef Fsqd
_refine_ls_weighting_details 'calc w=1/[\s^2^(Fo^2^)+(0.0352P)^2^+0.0000P] where P=(Fo^2^+2Fc^2^)/3'
_refine_ls_weighting_scheme calc
_refine_ls_wR_factor_gt 0.0793
_refine_ls_wR_factor_ref 0.0870
_reflns_number_gt 4078
_reflns_number_total 5088
_reflns_threshold_expression >2sigma(I)
_cod_data_source_file b802039f.txt
_cod_data_source_block lhl1442a
_cod_depositor_comments
;
The following automatic conversions were performed:
'_symmetry_cell_setting' value 'Orthorhombic' changed to 'orthorhombic'
according to '/home/saulius/struct/CIF-dictionaries/cif_core.dic'
dictionary named 'cif_core.dic' version 2.4.1 from 2010-06-29.

Automatic conversion script
Id: cif_fix_enum 1527 2010-12-29 10:47:43Z saulius 
;
_cod_original_sg_symbol_H-M Pca21
_cod_original_formula_sum 'C12 H34 Fe1 N2 P4'
_cod_database_code 7103047

loop_
_symmetry_equiv_pos_as_xyz
'x, y, z'
'-x, -y, z+1/2'
'-x+1/2, y, z+1/2'
'x+1/2, -y, z'

loop_
_atom_site_label
_atom_site_type_symbol
_atom_site_fract_x
_atom_site_fract_y
_atom_site_fract_z
_atom_site_U_iso_or_equiv
_atom_site_adp_type
_atom_site_occupancy
_atom_site_symmetry_multiplicity
_atom_site_calc_flag
_atom_site_refinement_flags
_atom_site_disorder_assembly
_atom_site_disorder_group
Fe1 Fe 0.69742(5) 0.49281(5) 0.36384(7) 0.0119(3) Uani 1 1 d . . .
P1 P 0.61894(9) 0.39402(11) 0.42165(13) 0.0157(4) Uani 1 1 d . . .
N1 N 0.7214(4) 0.5124(4) 0.4984(5) 0.0196(16) Uani 1 1 d D . .
H100 H 0.7692(15) 0.528(4) 0.499(4) 0.024 Uiso 1 1 d D . .
C1 C 0.5456(3) 0.3404(4) 0.3529(5) 0.0249(17) Uani 1 1 d . . .
H1A H 0.5238 0.2807 0.3897 0.037 Uiso 1 1 calc R . .
H1B H 0.5686 0.3186 0.2866 0.037 Uiso 1 1 calc R . .
H1C H 0.5007 0.3896 0.3413 0.037 Uiso 1 1 calc R . .
Fe2 Fe 0.04885(5) 0.01262(6) 0.55167(7) 0.0136(3) Uani 1 1 d . . .
P2 P 0.76326(9) 0.37403(12) 0.33027(12) 0.0162(5) Uani 1 1 d . . .
N2 N 0.6812(3) 0.5877(3) 0.4617(4) 0.0164(13) Uani 1 1 d D . .
H101 H 0.6360(17) 0.580(4) 0.484(4) 0.020 Uiso 1 1 d D . .
C2 C 0.5653(3) 0.4225(4) 0.5240(4) 0.0199(16) Uani 1 1 d . . .
H2A H 0.5397 0.3604 0.5518 0.030 Uiso 1 1 calc R . .
H2B H 0.5217 0.4717 0.5060 0.030 Uiso 1 1 calc R . .
H2C H 0.6021 0.4526 0.5759 0.030 Uiso 1 1 calc R . .
P3 P 0.77664(9) 0.59556(11) 0.31419(13) 0.0156(4) Uani 1 1 d . . .
N3 N 0.0383(4) -0.0151(4) 0.4176(5) 0.0212(16) Uani 1 1 d D . .
H102 H -0.0089(17) -0.029(4) 0.400(4) 0.025 Uiso 1 1 d D . .
C3 C 0.6721(4) 0.2933(4) 0.4565(4) 0.0211(17) Uani 1 1 d . . .
H3A H 0.7071 0.3091 0.5161 0.025 Uiso 1 1 calc R . .
H3B H 0.6347 0.2371 0.4746 0.025 Uiso 1 1 calc R . .
P4 P 0.62978(9) 0.53661(11) 0.24981(13) 0.0163(4) Uani 1 1 d . . .
N4 N 0.0771(3) -0.0851(3) 0.4613(4) 0.0198(14) Uani 1 1 d D . .
H103 H 0.1251(15) -0.075(4) 0.446(4) 0.024 Uiso 1 1 d D . .
C4 C 0.7204(3) 0.2673(4) 0.3734(5) 0.0211(16) Uani 1 1 d . . .
H4A H 0.6862 0.2358 0.3197 0.025 Uiso 1 1 calc R . .
H4B H 0.7635 0.2185 0.3940 0.025 Uiso 1 1 calc R . .
P5 P 0.12772(9) 0.11395(12) 0.50046(13) 0.0178(4) Uani 1 1 d . . .
C5 C 0.7877(4) 0.3388(4) 0.2138(4) 0.0228(17) Uani 1 1 d . . .
H5A H 0.8091 0.3977 0.1755 0.034 Uiso 1 1 calc R . .
H5B H 0.7381 0.3120 0.1791 0.034 Uiso 1 1 calc R . .
H5C H 0.8304 0.2854 0.2167 0.034 Uiso 1 1 calc R . .
P6 P -0.02566(9) 0.12627(12) 0.56759(13) 0.0180(5) Uani 1 1 d . . .
C6 C 0.8546(3) 0.3680(4) 0.3878(5) 0.0242(18) Uani 1 1 d . . .
H6A H 0.8828 0.3045 0.3681 0.036 Uiso 1 1 calc R . .
H6B H 0.8468 0.3693 0.4625 0.036 Uiso 1 1 calc R . .
H6C H 0.8886 0.4266 0.3669 0.036 Uiso 1 1 calc R . .
P7 P -0.02960(9) -0.09211(11) 0.59882(13) 0.0159(4) Uani 1 1 d . . .
C7 C 0.8463(3) 0.5752(4) 0.2243(4) 0.0176(16) Uani 1 1 d . . .
H7A H 0.8187 0.5494 0.1623 0.026 Uiso 1 1 calc R . .
H7B H 0.8868 0.5247 0.2485 0.026 Uiso 1 1 calc R . .
H7C H 0.8749 0.6394 0.2083 0.026 Uiso 1 1 calc R . .
P8 P 0.11203(9) -0.02426(12) 0.67222(13) 0.0166(4) Uani 1 1 d . . .
C8 C 0.8327(4) 0.6599(4) 0.3978(5) 0.0219(18) Uani 1 1 d . . .
H8A H 0.8739 0.6142 0.4290 0.033 Uiso 1 1 calc R . .
H8B H 0.7963 0.6876 0.4515 0.033 Uiso 1 1 calc R . .
H8C H 0.8612 0.7161 0.3627 0.033 Uiso 1 1 calc R . .
C9 C 0.7209(4) 0.6847(4) 0.2592(5) 0.0201(16) Uani 1 1 d . . .
H9A H 0.6882 0.7218 0.3107 0.024 Uiso 1 1 calc R . .
H9B H 0.7570 0.7335 0.2234 0.024 Uiso 1 1 calc R . .
C10 C 0.6699(3) 0.6372(4) 0.1913(5) 0.0230(17) Uani 1 1 d . . .
H10A H 0.7012 0.6158 0.1304 0.028 Uiso 1 1 calc R . .
H10B H 0.6255 0.6838 0.1694 0.028 Uiso 1 1 calc R . .
C11 C 0.6082(4) 0.4667(4) 0.1484(5) 0.0249(17) Uani 1 1 d . . .
H11A H 0.5730 0.4090 0.1687 0.037 Uiso 1 1 calc R . .
H11B H 0.6600 0.4409 0.1183 0.037 Uiso 1 1 calc R . .
H11C H 0.5788 0.5085 0.0975 0.037 Uiso 1 1 calc R . .
C12 C 0.5375(3) 0.5799(4) 0.2777(5) 0.0229(17) Uani 1 1 d . . .
H12A H 0.5093 0.6012 0.2145 0.034 Uiso 1 1 calc R . .
H12B H 0.5425 0.6385 0.3242 0.034 Uiso 1 1 calc R . .
H12C H 0.5051 0.5259 0.3113 0.034 Uiso 1 1 calc R . .
C13 C 0.1949(3) 0.0829(4) 0.4116(4) 0.0251(18) Uani 1 1 d . . .
H13A H 0.1662 0.0476 0.3554 0.038 Uiso 1 1 calc R . .
H13B H 0.2372 0.0376 0.4410 0.038 Uiso 1 1 calc R . .
H13C H 0.2216 0.1449 0.3851 0.038 Uiso 1 1 calc R . .
C14 C 0.1885(3) 0.1811(4) 0.5753(5) 0.0246(18) Uani 1 1 d . . .
H14A H 0.2298 0.1360 0.6071 0.037 Uiso 1 1 calc R . .
H14B H 0.1552 0.2139 0.6291 0.037 Uiso 1 1 calc R . .
H14C H 0.2169 0.2336 0.5346 0.037 Uiso 1 1 calc R . .
C15 C 0.0731(3) 0.2070(4) 0.4490(5) 0.0242(17) Uani 1 1 d . . .
H15A H 0.1089 0.2657 0.4335 0.029 Uiso 1 1 calc R . .
H15B H 0.0466 0.1841 0.3852 0.029 Uiso 1 1 calc R . .
C16 C 0.0145(3) 0.2333(4) 0.5200(5) 0.0229(17) Uani 1 1 d . . .
H16A H -0.0293 0.2743 0.4876 0.027 Uiso 1 1 calc R . .
H16B H 0.0398 0.2737 0.5751 0.027 Uiso 1 1 calc R . .
C17 C -0.1126(3) 0.1210(4) 0.5010(5) 0.0199(16) Uani 1 1 d . . .
H17A H -0.1467 0.1812 0.5164 0.030 Uiso 1 1 calc R . .
H17B H -0.1433 0.0589 0.5195 0.030 Uiso 1 1 calc R . .
H17C H -0.0996 0.1197 0.4274 0.030 Uiso 1 1 calc R . .
C18 C -0.0629(4) 0.1689(4) 0.6770(5) 0.0292(18) Uani 1 1 d . . .
H18A H -0.0170 0.1820 0.7247 0.044 Uiso 1 1 calc R . .
H18B H -0.1003 0.1176 0.7067 0.044 Uiso 1 1 calc R . .
H18C H -0.0937 0.2324 0.6649 0.044 Uiso 1 1 calc R . .
C19 C -0.0775(4) -0.1616(4) 0.5150(5) 0.0260(19) Uani 1 1 d . . .
H19A H -0.0389 -0.1806 0.4599 0.039 Uiso 1 1 calc R . .
H104 H -0.1241 -0.1228 0.4859 0.039 Uiso 1 1 calc R . .
H19C H -0.0987 -0.2236 0.5482 0.039 Uiso 1 1 calc R . .
C20 C -0.1051(3) -0.0689(4) 0.6803(5) 0.0240(17) Uani 1 1 d . . .
H20A H -0.1314 -0.1335 0.7005 0.036 Uiso 1 1 calc R . .
H20B H -0.1465 -0.0245 0.6477 0.036 Uiso 1 1 calc R . .
H20C H -0.0825 -0.0350 0.7414 0.036 Uiso 1 1 calc R . .
C21 C 0.0231(4) -0.1762(4) 0.6664(5) 0.0216(16) Uani 1 1 d . . .
H21A H -0.0146 -0.2230 0.7023 0.026 Uiso 1 1 calc R . .
H21B H 0.0599 -0.2163 0.6218 0.026 Uiso 1 1 calc R . .
C22 C 0.0686(4) -0.1198(4) 0.7355(5) 0.0193(16) Uani 1 1 d . . .
H22A H 0.1115 -0.1625 0.7673 0.023 Uiso 1 1 calc R . .
H22B H 0.0323 -0.0934 0.7898 0.023 Uiso 1 1 calc R . .
C23 C 0.2043(3) -0.0745(4) 0.6488(5) 0.0259(18) Uani 1 1 d . . .
H23A H 0.2394 -0.0238 0.6142 0.039 Uiso 1 1 calc R . .
H23B H 0.1980 -0.1346 0.6044 0.039 Uiso 1 1 calc R . .
H23C H 0.2304 -0.0949 0.7137 0.039 Uiso 1 1 calc R . .
C24 C 0.1351(4) 0.0510(4) 0.7696(5) 0.0263(18) Uani 1 1 d . . .
H24A H 0.1611 0.0107 0.8243 0.040 Uiso 1 1 calc R . .
H24B H 0.0842 0.0829 0.7958 0.040 Uiso 1 1 calc R . .
H24C H 0.1738 0.1042 0.7466 0.040 Uiso 1 1 calc R . .

loop_
_atom_site_aniso_label
_atom_site_aniso_U_11
_atom_site_aniso_U_22
_atom_site_aniso_U_33
_atom_site_aniso_U_23
_atom_site_aniso_U_13
_atom_site_aniso_U_12
Fe1 0.0121(6) 0.0144(5) 0.0092(6) -0.0012(4) 0.0001(5) -0.0006(4)
P1 0.0161(10) 0.0172(9) 0.0137(11) -0.0005(7) 0.0021(8) -0.0032(8)
N1 0.017(3) 0.024(3) 0.017(4) -0.008(3) -0.005(3) 0.001(3)
C1 0.020(4) 0.029(4) 0.026(4) -0.011(3) -0.007(4) -0.011(3)
Fe2 0.0132(6) 0.0145(5) 0.0132(7) -0.0010(5) -0.0003(5) -0.0005(4)
P2 0.0152(11) 0.0185(10) 0.0148(11) -0.0003(8) 0.0007(8) 0.0024(7)
N2 0.019(3) 0.020(3) 0.010(3) -0.004(2) 0.002(3) 0.001(3)
C2 0.025(4) 0.026(4) 0.009(4) -0.004(3) 0.005(3) -0.003(3)
P3 0.0160(10) 0.0180(10) 0.0128(11) -0.0035(8) 0.0037(9) -0.0025(7)
N3 0.020(3) 0.025(3) 0.018(4) -0.001(3) -0.002(3) 0.000(3)
C3 0.031(4) 0.020(4) 0.013(4) 0.001(3) 0.004(3) 0.004(3)
P4 0.0159(10) 0.0186(9) 0.0145(11) -0.0019(9) -0.0016(8) 0.0027(8)
N4 0.017(3) 0.022(3) 0.020(4) -0.003(3) 0.000(3) 0.005(3)
C4 0.026(4) 0.017(4) 0.020(4) 0.003(3) -0.002(4) 0.006(3)
P5 0.0173(10) 0.0219(10) 0.0143(11) 0.0030(8) -0.0026(9) -0.0028(8)
C5 0.026(4) 0.026(4) 0.017(4) -0.004(3) 0.003(3) 0.005(3)
P6 0.0194(10) 0.0166(10) 0.0179(11) -0.0015(8) 0.0012(9) 0.0018(8)
C6 0.015(4) 0.025(4) 0.033(5) -0.002(3) -0.005(3) 0.005(3)
P7 0.0156(10) 0.0174(10) 0.0146(11) -0.0005(8) -0.0014(9) -0.0037(8)
C7 0.021(4) 0.017(4) 0.015(4) -0.001(3) 0.006(3) -0.006(3)
P8 0.0143(10) 0.0194(9) 0.0161(11) 0.0013(9) -0.0002(8) -0.0007(8)
C8 0.015(4) 0.033(4) 0.018(4) -0.006(3) -0.001(3) -0.011(3)
C9 0.029(4) 0.010(3) 0.021(4) 0.005(3) 0.008(4) 0.001(3)
C10 0.026(4) 0.019(4) 0.024(4) 0.011(3) -0.005(4) 0.003(3)
C11 0.036(4) 0.026(4) 0.012(4) -0.003(3) -0.012(4) 0.009(3)
C12 0.023(4) 0.018(4) 0.028(5) -0.003(3) -0.003(3) 0.004(3)
C13 0.026(4) 0.031(4) 0.018(4) 0.006(3) 0.002(3) -0.008(3)
C14 0.027(4) 0.020(4) 0.027(5) 0.006(3) -0.005(3) -0.008(3)
C15 0.026(4) 0.018(4) 0.029(5) 0.004(3) -0.001(4) -0.007(3)
C16 0.022(4) 0.014(4) 0.033(4) 0.004(3) -0.008(4) 0.001(3)
C17 0.017(4) 0.023(4) 0.020(4) 0.002(3) -0.001(3) 0.004(3)
C18 0.037(5) 0.028(4) 0.023(4) -0.007(3) 0.003(4) 0.016(3)
C19 0.027(4) 0.022(4) 0.029(5) 0.003(3) -0.006(4) -0.009(3)
C20 0.016(4) 0.032(4) 0.024(4) 0.007(3) 0.007(3) -0.002(3)
C21 0.024(4) 0.017(4) 0.024(4) 0.002(3) -0.001(4) -0.002(3)
C22 0.023(4) 0.020(4) 0.015(4) 0.004(3) -0.002(3) 0.000(3)
C23 0.014(4) 0.033(4) 0.031(5) 0.008(3) -0.012(3) 0.000(3)
C24 0.031(4) 0.036(4) 0.012(4) 0.001(3) 0.000(3) -0.011(3)

loop_
_atom_type_symbol
_atom_type_description
_atom_type_scat_dispersion_real
_atom_type_scat_dispersion_imag
_atom_type_scat_source
C C 0.0033 0.0016 'International Tables Vol C Tables 4.2.6.8 and 6.1.1.4'
H H 0.0000 0.0000 'International Tables Vol C Tables 4.2.6.8 and 6.1.1.4'
N N 0.0061 0.0033 'International Tables Vol C Tables 4.2.6.8 and 6.1.1.4'
P P 0.1023 0.0942 'International Tables Vol C Tables 4.2.6.8 and 6.1.1.4'
Fe Fe 0.3463 0.8444 'International Tables Vol C Tables 4.2.6.8 and 6.1.1.4'

loop_
_geom_angle_atom_site_label_1
_geom_angle_atom_site_label_2
_geom_angle_atom_site_label_3
_geom_angle
_geom_angle_site_symmetry_1
_geom_angle_site_symmetry_3
_geom_angle_publ_flag
N2 Fe1 N1 41.3(2) . . ?
N2 Fe1 P4 104.93(16) . . ?
N1 Fe1 P4 145.34(18) . . ?
N2 Fe1 P2 142.75(17) . . ?
N1 Fe1 P2 102.45(17) . . ?
P4 Fe1 P2 112.03(9) . . ?
N2 Fe1 P1 95.17(16) . . ?
N1 Fe1 P1 81.91(19) . . ?
P4 Fe1 P1 97.35(7) . . ?
P2 Fe1 P1 84.79(7) . . ?
N2 Fe1 P3 81.63(16) . . ?
N1 Fe1 P3 94.75(18) . . ?
P4 Fe1 P3 84.81(8) . . ?
P2 Fe1 P3 96.94(8) . . ?
P1 Fe1 P3 176.52(10) . . ?
C2 P1 C3 103.6(3) . . ?
C2 P1 C1 99.4(3) . . ?
C3 P1 C1 100.5(3) . . ?
C2 P1 Fe1 120.3(2) . . ?
C3 P1 Fe1 107.5(2) . . ?
C1 P1 Fe1 122.5(2) . . ?
N2 N1 Fe1 68.8(3) . . ?
N3 Fe2 N4 40.7(2) . . ?
N3 Fe2 P6 101.71(19) . . ?
N4 Fe2 P6 141.24(18) . . ?
N3 Fe2 P8 142.3(2) . . ?
N4 Fe2 P8 102.74(17) . . ?
P6 Fe2 P8 115.75(9) . . ?
N3 Fe2 P5 82.36(19) . . ?
N4 Fe2 P5 95.49(17) . . ?
P6 Fe2 P5 85.21(7) . . ?
P8 Fe2 P5 96.01(8) . . ?
N3 Fe2 P7 95.84(19) . . ?
N4 Fe2 P7 82.53(16) . . ?
P6 Fe2 P7 96.07(8) . . ?
P8 Fe2 P7 84.84(8) . . ?
P5 Fe2 P7 177.98(10) . . ?
C5 P2 C6 101.1(3) . . ?
C5 P2 C4 100.2(3) . . ?
C6 P2 C4 100.2(3) . . ?
C5 P2 Fe1 124.7(2) . . ?
C6 P2 Fe1 115.1(2) . . ?
C4 P2 Fe1 112.0(2) . . ?
N1 N2 Fe1 69.9(3) . . ?
C9 P3 C7 100.2(3) . . ?
C9 P3 C8 103.0(3) . . ?
C7 P3 C8 100.4(3) . . ?
C9 P3 Fe1 106.0(2) . . ?
C7 P3 Fe1 124.5(2) . . ?
C8 P3 Fe1 119.3(2) . . ?
N4 N3 Fe2 69.9(4) . . ?
C4 C3 P1 106.1(4) . . ?
C12 P4 C11 100.4(3) . . ?
C12 P4 C10 100.5(3) . . ?
C11 P4 C10 99.0(3) . . ?
C12 P4 Fe1 116.5(2) . . ?
C11 P4 Fe1 124.9(2) . . ?
C10 P4 Fe1 111.8(2) . . ?
N3 N4 Fe2 69.5(3) . . ?
C3 C4 P2 107.0(4) . . ?
C13 P5 C14 99.2(3) . . ?
C13 P5 C15 104.5(3) . . ?
C14 P5 C15 99.4(3) . . ?
C13 P5 Fe2 120.2(2) . . ?
C14 P5 Fe2 123.4(2) . . ?
C15 P5 Fe2 107.1(2) . . ?
C18 P6 C17 99.2(3) . . ?
C18 P6 C16 100.3(3) . . ?
C17 P6 C16 99.7(3) . . ?
C18 P6 Fe2 125.7(2) . . ?
C17 P6 Fe2 116.1(2) . . ?
C16 P6 Fe2 111.7(2) . . ?
C19 P7 C20 100.8(3) . . ?
C19 P7 C21 103.3(3) . . ?
C20 P7 C21 99.2(3) . . ?
C19 P7 Fe2 119.3(3) . . ?
C20 P7 Fe2 123.3(2) . . ?
C21 P7 Fe2 107.6(2) . . ?
C24 P8 C22 99.5(3) . . ?
C24 P8 C23 100.2(3) . . ?
C22 P8 C23 99.9(3) . . ?
C24 P8 Fe2 126.5(2) . . ?
C22 P8 Fe2 111.8(2) . . ?
C23 P8 Fe2 115.0(2) . . ?
C10 C9 P3 106.9(4) . . ?
C9 C10 P4 107.5(4) . . ?
C16 C15 P5 106.3(4) . . ?
C15 C16 P6 108.0(4) . . ?
C22 C21 P7 105.3(4) . . ?
C21 C22 P8 107.8(4) . . ?

loop_
_geom_bond_atom_site_label_1
_geom_bond_atom_site_label_2
_geom_bond_distance
_geom_bond_site_symmetry_2
_geom_bond_publ_flag
Fe1 N2 2.016(5) . ?
Fe1 N1 2.032(7) . ?
Fe1 P4 2.162(2) . ?
Fe1 P2 2.1667(19) . ?
Fe1 P1 2.196(2) . ?
Fe1 P3 2.2015(19) . ?
P1 C2 1.829(6) . ?
P1 C3 1.835(6) . ?
P1 C1 1.838(6) . ?
N1 N2 1.427(7) . ?
Fe2 N3 2.009(7) . ?
Fe2 N4 2.014(5) . ?
Fe2 P6 2.1560(19) . ?
Fe2 P8 2.166(2) . ?
Fe2 P5 2.191(2) . ?
Fe2 P7 2.201(2) . ?
P2 C5 1.831(6) . ?
P2 C6 1.853(6) . ?
P2 C4 1.858(6) . ?
P3 C9 1.836(6) . ?
P3 C7 1.842(6) . ?
P3 C8 1.845(6) . ?
N3 N4 1.398(8) . ?
C3 C4 1.542(9) . ?
P4 C12 1.830(6) . ?
P4 C11 1.843(6) . ?
P4 C10 1.854(6) . ?
P5 C13 1.833(6) . ?
P5 C14 1.836(6) . ?
P5 C15 1.845(6) . ?
P6 C18 1.843(7) . ?
P6 C17 1.849(6) . ?
P6 C16 1.864(6) . ?
P7 C19 1.814(7) . ?
P7 C20 1.840(6) . ?
P7 C21 1.845(6) . ?
P8 C24 1.848(6) . ?
P8 C22 1.853(6) . ?
P8 C23 1.854(6) . ?
C9 C10 1.521(8) . ?
C15 C16 1.530(9) . ?
C21 C22 1.542(8) . ?
